data_4310002
loop_
_publ_author_name
'Thomas B. Parsons'
'Nilay Hazari'
'Andrew R. Cowley'
'Jennifer C. Green'
'Philip Mountford'

_publ_section_title
;
Synthesis, Structures, and DFT Bonding Analysis of New Titanium
Hydrazido(2-) Complexes
;
_journal_name_full 'Inorganic Chemistry'
_journal_page_first 8442
_journal_page_last 8458
_journal_paper_doi 10.1021/ic051271j
_journal_volume 44
_journal_year 2005
_chemical_compound_source
;
synthesis as described
;
_chemical_formula_moiety ' C14 H22 Cl4 N6 Ti2 '
_chemical_formula_sum 'C14 H22 Cl4 N6 Ti2'
_chemical_formula_weight 511.98
_chemical_name_systematic
; 
Ti2(NNMe2)2Cl4(py)2
;
_space_group_IT_number 15
_symmetry_cell_setting monoclinic
_symmetry_space_group_name_Hall '-C 2yc'
_symmetry_space_group_name_H-M 'C 1 2/c 1'
_atom_sites_solution_hydrogens geom
_atom_sites_solution_primary direct
_cell_angle_alpha 90
_cell_angle_beta 90.6119(13)
_cell_angle_gamma 90
_cell_formula_units_Z 4
_cell_length_a 15.2735(4)
_cell_length_b 9.9708(3)
_cell_length_c 14.6349(4)
_cell_measurement_reflns_used 18630
_cell_measurement_temperature 150
_cell_measurement_theta_max 28
_cell_measurement_theta_min 5
_cell_volume 2228.61(11)
_computing_cell_refinement
; 
KappaCCD software 'DENZO' (Otwinowski & Minor, 1996) 
;
_computing_data_collection
; 
KappaCCD software 'Collect' (Nonius, 2000) 
;
_computing_data_reduction
; 
KappaCCD software 'DENZO' (Otwinowski & Minor, 1996) 
;
_computing_publication_material
; 
CRYSTALS (Watkin et al, 2001) 
;
_computing_structure_refinement
; 
CRYSTALS (Watkin et al, 2001) 
;
_computing_structure_solution 'SIR92 (Giacovazzo et al, 1992)'
_diffrn_ambient_temperature 150
_diffrn_measured_fraction_theta_full 0.998
_diffrn_measured_fraction_theta_max 0.998
_diffrn_measurement_device_type
; 
Nonius KappaCCD 
;
_diffrn_measurement_method \w
_diffrn_radiation_monochromator graphite
_diffrn_radiation_type 'Mo K\a'
_diffrn_radiation_wavelength 0.71073
_diffrn_reflns_av_R_equivalents 0.046
_diffrn_reflns_limit_h_max 19
_diffrn_reflns_limit_h_min -19
_diffrn_reflns_limit_k_max 12
_diffrn_reflns_limit_k_min -12
_diffrn_reflns_limit_l_max 18
_diffrn_reflns_limit_l_min -18
_diffrn_reflns_number 18630
_diffrn_reflns_theta_full 27.493
_diffrn_reflns_theta_max 27.493
_diffrn_reflns_theta_min 5.268
_diffrn_standards_decay_% 0.00
_diffrn_standards_interval_count 0
_diffrn_standards_interval_time 0
_diffrn_standards_number 0
_exptl_absorpt_coefficient_mu 1.207
_exptl_absorpt_correction_T_max 0.87
_exptl_absorpt_correction_T_min 0.80
_exptl_absorpt_correction_type multi-scan
_exptl_absorpt_process_details
; 
 Denzo/Scalepack (Otwinowski & Minor, 1996) 
;
_exptl_crystal_colour ' red '
_exptl_crystal_density_diffrn 1.526
_exptl_crystal_description ' fragment '
_exptl_crystal_F_000 1040
_exptl_crystal_size_max 0.18
_exptl_crystal_size_mid 0.16
_exptl_crystal_size_min 0.12
_refine_diff_density_max 1.10
_refine_diff_density_min -0.77
_refine_ls_extinction_method None
_refine_ls_goodness_of_fit_ref 0.9954
_refine_ls_hydrogen_treatment noref
_refine_ls_matrix_type full
_refine_ls_number_parameters 119
_refine_ls_number_reflns 1928
_refine_ls_number_restraints 0
_refine_ls_R_factor_all 0.0719
_refine_ls_R_factor_gt 0.0581
_refine_ls_shift/su_max 0.000416
_refine_ls_structure_factor_coef F
_refine_ls_weighting_details
;
 Method, part 1, Chebychev polynomial, (Watkin, 1994, Prince, 1982) 
 [weight] = 1.0/[A~0~*T~0~(x)+A~1~*T~1~(x) ... +A~n-1~]*T~n-1~(x)] 
 where A~i~ are the Chebychev coefficients listed below and x= Fcalc/Fmax 
 Method = Robust Weighting (Prince, 1982) 
 W = [weight] * [1-(deltaF/6*sigmaF)^2^]^2^ 
 A~i~ are: 
 1.84 1.04 1.56 
;
_refine_ls_weighting_scheme calc
_refine_ls_wR_factor_all 0.0512
_refine_ls_wR_factor_gt 0.0484
_refine_ls_wR_factor_ref 0.0484
_reflns_limit_h_max 19
_reflns_limit_h_min -19
_reflns_limit_k_max 12
_reflns_limit_k_min 0
_reflns_limit_l_max 18
_reflns_limit_l_min 0
_reflns_number_gt 1928
_reflns_number_total 2527
_reflns_threshold_expression I>3.00u(I)
_cod_data_source_file ic051271jsi20050728_105607_3.cif
_cod_data_source_block COMPOUND_5
_cod_depositor_comments
;
The following automatic conversions were performed:
'_symmetry_cell_setting' value 'Monoclinic' changed to 'monoclinic'
according to '/home/saulius/struct/CIF-dictionaries/cif_core.dic'
dictionary named 'cif_core.dic' version 2.4.1 from 2010-06-29.

Automatic conversion script
Id: cif_fix_enum 1527 2010-12-29 10:47:43Z saulius 
;
_cod_original_sg_symbol_H-M 'C 1 2/c 1 '
_cod_original_formula_sum ' C14 H22 Cl4 N6 Ti2 '
_cod_database_code 4310002

loop_
_symmetry_equiv_pos_as_xyz
x,y,z
-x,-y,-z
x+1/2,y+1/2,z
-x+1/2,-y+1/2,-z
-x,y,-z+1/2
x,-y,z+1/2
-x+1/2,y+1/2,-z+1/2
x+1/2,-y+1/2,z+1/2

loop_
_atom_site_label
_atom_site_type_symbol
_atom_site_fract_x
_atom_site_fract_y
_atom_site_fract_z
_atom_site_U_iso_or_equiv
_atom_site_occupancy
_atom_site_adp_type
_atom_site_refinement_flags_posn
_atom_site_refinement_flags_adp
Ti1 Ti 0.5000 0.20909(6) 0.2500 0.0194 1.0000 Uani S T
Ti2 Ti 0.5000 -0.06774(6) 0.2500 0.0212 1.0000 Uani S T
Cl1 Cl 0.38093(4) 0.24230(7) 0.35273(4) 0.0270 1.0000 Uani . .
Cl2 Cl 0.41750(6) -0.18723(8) 0.35117(5) 0.0373 1.0000 Uani . .
N1 N 0.44202(15) 0.0743(2) 0.18469(15) 0.0237 1.0000 Uani . .
N2 N 0.38782(14) -0.0293(2) 0.15749(14) 0.0251 1.0000 Uani . .
C1 C 0.29812(19) -0.0150(4) 0.1921(2) 0.0387 1.0000 Uani . .
C2 C 0.3890(2) -0.0560(3) 0.0582(2) 0.0375 1.0000 Uani . .
N3 N 0.43564(15) 0.3753(2) 0.16636(15) 0.0262 1.0000 Uani . .
C3 C 0.40219(18) 0.4877(3) 0.20291(18) 0.0298 1.0000 Uani . .
C4 C 0.3589(2) 0.5838(3) 0.1524(2) 0.0353 1.0000 Uani . .
C5 C 0.3475(2) 0.5625(3) 0.0588(2) 0.0370 1.0000 Uani . .
C6 C 0.3828(2) 0.4493(3) 0.0205(2) 0.0402 1.0000 Uani . .
C7 C 0.4261(2) 0.3572(3) 0.0757(2) 0.0338 1.0000 Uani . .
H11 H 0.2617 -0.0924 0.1705 0.0464 1.0000 Uiso . .
H12 H 0.2997 -0.0137 0.2604 0.0464 1.0000 Uiso . .
H13 H 0.2721 0.0706 0.1689 0.0464 1.0000 Uiso . .
H21 H 0.3484 -0.1319 0.0435 0.0450 1.0000 Uiso . .
H22 H 0.4497 -0.0803 0.0395 0.0450 1.0000 Uiso . .
H23 H 0.3696 0.0261 0.0243 0.0450 1.0000 Uiso . .
H31 H 0.4092 0.5022 0.2702 0.0358 1.0000 Uiso . .
H41 H 0.3360 0.6669 0.1821 0.0423 1.0000 Uiso . .
H51 H 0.3143 0.6285 0.0204 0.0443 1.0000 Uiso . .
H61 H 0.3774 0.4334 -0.0468 0.0481 1.0000 Uiso . .
H71 H 0.4510 0.2747 0.0472 0.0405 1.0000 Uiso . .

loop_
_atom_site_aniso_label
_atom_site_aniso_U_11
_atom_site_aniso_U_22
_atom_site_aniso_U_33
_atom_site_aniso_U_23
_atom_site_aniso_U_13
_atom_site_aniso_U_12
Ti1 0.0213(3) 0.0146(3) 0.0222(3) 0.0000 -0.0032(2) 0.0000
Ti2 0.0265(3) 0.0145(3) 0.0225(3) 0.0000 -0.0019(2) 0.0000
Cl1 0.0263(3) 0.0272(3) 0.0275(3) 0.0014(2) 0.0014(2) 0.0030(2)
Cl2 0.0484(4) 0.0326(4) 0.0310(3) 0.0060(3) 0.0009(3) -0.0124(3)
N1 0.0258(10) 0.0182(9) 0.0270(10) 0.0019(8) -0.0025(8) -0.0009(8)
N2 0.0278(11) 0.0212(10) 0.0263(10) -0.0001(8) -0.0058(8) -0.0050(9)
C1 0.0278(14) 0.0397(17) 0.0485(16) 0.0012(14) -0.0056(12) -0.0072(13)
C2 0.0503(19) 0.0345(16) 0.0276(13) -0.0039(11) -0.0097(12) -0.0062(13)
N3 0.0267(11) 0.0229(11) 0.0287(11) 0.0034(9) -0.0036(8) 0.0030(9)
C3 0.0351(14) 0.0266(13) 0.0277(12) 0.0005(10) 0.0020(10) -0.0019(11)
C4 0.0393(16) 0.0272(14) 0.0393(15) -0.0013(12) -0.0013(12) 0.0067(12)
C5 0.0437(17) 0.0278(14) 0.0392(16) 0.0068(12) -0.0116(13) 0.0040(12)
C6 0.0546(19) 0.0381(17) 0.0276(13) 0.0009(11) -0.0115(13) 0.0088(14)
C7 0.0411(15) 0.0289(14) 0.0312(13) -0.0032(11) -0.0028(11) 0.0055(12)

loop_
_atom_type_symbol
_atom_type_scat_dispersion_real
_atom_type_scat_dispersion_imag
_atom_type_scat_Cromer_Mann_a1
_atom_type_scat_Cromer_Mann_b1
_atom_type_scat_Cromer_Mann_a2
_atom_type_scat_Cromer_Mann_b2
_atom_type_scat_Cromer_Mann_a3
_atom_type_scat_Cromer_Mann_b3
_atom_type_scat_Cromer_Mann_a4
_atom_type_scat_Cromer_Mann_b4
_atom_type_scat_Cromer_Mann_c
_atom_type_scat_source
'C   ' 0.0033 0.0016 2.3100 20.8439 1.0200 10.2075 1.5886 0.5687 0.8650 51.6512 0.2156 International_Tables_Vol_IV_Table_2.2B
'H   ' 0.0000 0.0000 0.4930 10.5109 0.3229 26.1257 0.1402 3.1424 0.0408 57.7998 0.0030 International_Tables_Vol_IV_Table_2.2B
'Cl  ' 0.1484 0.1585 11.4604 0.0104 7.1964 1.1662 6.2556 18.5194 1.6455 47.7784 -9.5574 International_Tables_Vol_IV_Table_2.2B
'N   ' 0.0061 0.0033 12.2126 0.0057 3.1322 9.8933 2.0125 28.9975 1.1663 0.5826 -11.5290 International_Tables_Vol_IV_Table_2.2B
'Ti  ' 0.2776 0.4457 9.7595 7.8508 7.3558 0.5000 1.6991 35.6338 1.9021 116.1050 1.2807 International_Tables_Vol_IV_Table_2.2B

loop_
_geom_angle_atom_site_label_1
_geom_angle_site_symmetry_1
_geom_angle_atom_site_label_2
_geom_angle_site_symmetry_2
_geom_angle_atom_site_label_3
_geom_angle_site_symmetry_3
_geom_angle
_geom_angle_publ_flag
Ti2 . Ti1 . Cl1 . 97.95(2) yes
Ti2 . Ti1 . Cl1 5_655 97.95(2) yes
Cl1 . Ti1 . Cl1 5_655 164.10(4) yes
Ti2 . Ti1 . N1 . 43.95(7) yes
Cl1 . Ti1 . N1 . 93.54(7) yes
Cl1 5_655 Ti1 . N1 . 97.90(7) yes
Ti2 . Ti1 . N1 5_655 43.95(7) yes
Cl1 . Ti1 . N1 5_655 97.90(7) yes
Cl1 5_655 Ti1 . N1 5_655 93.54(7) yes
N1 . Ti1 . N1 5_655 87.91(13) yes
Ti2 . Ti1 . N3 . 136.71(6) yes
Cl1 . Ti1 . N3 . 84.86(6) yes
Cl1 5_655 Ti1 . N3 . 83.58(6) yes
N1 . Ti1 . N3 . 92.82(9) yes
N1 5_655 Ti1 . N3 . 177.10(9) yes
Ti2 . Ti1 . N3 5_655 136.71(6) yes
Cl1 . Ti1 . N3 5_655 83.58(6) yes
Cl1 5_655 Ti1 . N3 5_655 84.86(6) yes
N1 . Ti1 . N3 5_655 177.10(9) yes
N1 5_655 Ti1 . N3 5_655 92.82(9) yes
N3 . Ti1 . N3 5_655 86.59(12) yes
Ti1 . Ti2 . Cl2 . 121.37(3) yes
Ti1 . Ti2 . Cl2 5_655 121.37(3) yes
Cl2 . Ti2 . Cl2 5_655 117.27(5) yes
Ti1 . Ti2 . N1 . 42.47(6) yes
Cl2 . Ti2 . N1 . 116.86(7) yes
Cl2 5_655 Ti2 . N1 . 108.43(7) yes
Ti1 . Ti2 . N1 5_655 42.47(6) yes
Cl2 . Ti2 . N1 5_655 108.43(7) yes
Cl2 5_655 Ti2 . N1 5_655 116.86(7) yes
N1 . Ti2 . N1 5_655 84.94(13) yes
Ti1 . Ti2 . N2 . 79.99(6) yes
Cl2 . Ti2 . N2 . 93.34(6) yes
Cl2 5_655 Ti2 . N2 . 97.06(6) yes
N1 . Ti2 . N2 . 38.28(8) yes
N1 5_655 Ti2 . N2 . 121.90(9) yes
Ti1 . Ti2 . N2 5_655 79.99(6) yes
Cl2 . Ti2 . N2 5_655 97.06(6) yes
Cl2 5_655 Ti2 . N2 5_655 93.34(6) yes
N1 . Ti2 . N2 5_655 121.90(9) yes
N1 5_655 Ti2 . N2 5_655 38.28(8) yes
N2 . Ti2 . N2 5_655 159.97(12) yes
Ti1 . N1 . Ti2 . 93.58(10) yes
Ti1 . N1 . N2 . 165.12(18) yes
Ti2 . N1 . N2 . 82.17(14) yes
Ti2 . N2 . N1 . 59.55(12) yes
Ti2 . N2 . C1 . 121.66(18) yes
N1 . N2 . C1 . 112.7(2) yes
Ti2 . N2 . C2 . 123.7(2) yes
N1 . N2 . C2 . 113.9(2) yes
C1 . N2 . C2 . 112.1(2) yes
N2 . C1 . H11 . 109.467 no
N2 . C1 . H12 . 109.467 no
H11 . C1 . H12 . 109.476 no
N2 . C1 . H13 . 109.467 no
H11 . C1 . H13 . 109.476 no
H12 . C1 . H13 . 109.476 no
N2 . C2 . H21 . 109.467 no
N2 . C2 . H22 . 109.467 no
H21 . C2 . H22 . 109.476 no
N2 . C2 . H23 . 109.467 no
H21 . C2 . H23 . 109.476 no
H22 . C2 . H23 . 109.476 no
Ti1 . N3 . C3 . 123.80(18) yes
Ti1 . N3 . C7 . 118.29(19) yes
C3 . N3 . C7 . 117.8(2) yes
N3 . C3 . C4 . 123.3(2) yes
N3 . C3 . H31 . 118.334 no
C4 . C3 . H31 . 118.334 no
C3 . C4 . C5 . 118.4(3) yes
C3 . C4 . H41 . 120.803 no
C5 . C4 . H41 . 120.803 no
C4 . C5 . C6 . 118.7(3) yes
C4 . C5 . H51 . 120.634 no
C6 . C5 . H51 . 120.634 no
C5 . C6 . C7 . 119.6(3) yes
C5 . C6 . H61 . 120.221 no
C7 . C6 . H61 . 120.220 no
N3 . C7 . C6 . 122.1(3) yes
N3 . C7 . H71 . 118.930 no
C6 . C7 . H71 . 118.930 no

loop_
_geom_bond_atom_site_label_1
_geom_bond_site_symmetry_1
_geom_bond_atom_site_label_2
_geom_bond_site_symmetry_2
_geom_bond_distance
_geom_bond_publ_flag
Ti1 . Ti2 . 2.7603(9) yes
Ti1 . Cl1 . 2.3950(6) yes
Ti1 . Cl1 5_655 2.3950(6) yes
Ti1 . N1 . 1.867(2) yes
Ti1 . N1 5_655 1.867(2) yes
Ti1 . N3 . 2.277(2) yes
Ti1 . N3 5_655 2.277(2) yes
Ti2 . Cl2 . 2.2889(8) yes
Ti2 . Cl2 5_655 2.2889(8) yes
Ti2 . N1 . 1.920(2) yes
Ti2 . N1 5_655 1.920(2) yes
Ti2 . N2 . 2.206(2) yes
Ti2 . N2 5_655 2.206(2) yes
N1 . N2 . 1.379(3) yes
N2 . C1 . 1.473(4) yes
N2 . C2 . 1.478(4) yes
C1 . H11 . 1.000 no
C1 . H12 . 1.000 no
C1 . H13 . 1.000 no
C2 . H21 . 1.000 no
C2 . H22 . 1.000 no
C2 . H23 . 1.000 no
N3 . C3 . 1.345(4) yes
N3 . C7 . 1.345(4) yes
C3 . C4 . 1.375(4) yes
C3 . H31 . 1.000 no
C4 . C5 . 1.395(4) yes
C4 . H41 . 1.000 no
C5 . C6 . 1.374(5) yes
C5 . H51 . 1.000 no
C6 . C7 . 1.385(4) yes
C6 . H61 . 1.000 no
C7 . H71 . 1.000 no
